data_7033208
loop_
_publ_author_name
'Yang, Xiang-Yuan'
'Gan, Jun Hao'
'Li, Yongxin'
'Pullarkat, Sumod A.'
'Leung, Pak-Hing'

_publ_section_title
;
 Palladium catalyzed asymmetric hydrophosphination of \a,\b- and
 \a,\b,\g,\d-unsaturated malonate esters - efficient control of
 reactivity, stereo- and regio-selectivity.
;
_journal_issue 3
_journal_name_full 'Dalton transactions (Cambridge, England : 2003)'
_journal_page_first 1258
_journal_page_last 1263
_journal_paper_doi 10.1039/c4dt02673j
_journal_volume 44
_journal_year 2015
_chemical_absolute_configuration ad
_chemical_formula_sum 'C28 H29 O5 P'
_chemical_formula_weight 476.48
_space_group_crystal_system monoclinic
_space_group_IT_number 4
_space_group_name_Hall 'P 2yb'
_space_group_name_H-M_alt 'P 1 21 1'
_symmetry_space_group_name_Hall 'P 2yb'
_symmetry_space_group_name_H-M 'P 1 21 1'
_atom_sites_solution_hydrogens geom
_cell_angle_alpha 90
_cell_angle_beta 103.361(9)
_cell_angle_gamma 90
_cell_formula_units_Z 2
_cell_length_a 10.751(2)
_cell_length_b 5.8887(8)
_cell_length_c 19.552(3)
_cell_measurement_reflns_used 1590
_cell_measurement_temperature 103.(2)
_cell_measurement_theta_max 23.3186
_cell_measurement_theta_min 2.4292
_cell_volume 1204.3(3)
_computing_cell_refinement 'SAINT V8.34A (Bruker AXS Inc., 2013)'
_computing_data_reduction 'SAINT V8.34A (Bruker AXS Inc., 2013)'
_computing_structure_refinement 'SHELXL-2013 (Sheldrick, 2013)'
_diffrn_ambient_temperature 103.(2)
_diffrn_detector_area_resol_mean 8.3333
_diffrn_measured_fraction_theta_full 0.992
_diffrn_measured_fraction_theta_max 0.992
_diffrn_radiation_wavelength 0.71073
_diffrn_reflns_av_R_equivalents 0.0856
_diffrn_reflns_av_unetI/netI 0.1399
_diffrn_reflns_limit_h_max 15
_diffrn_reflns_limit_h_min -15
_diffrn_reflns_limit_k_max 8
_diffrn_reflns_limit_k_min -8
_diffrn_reflns_limit_l_max 26
_diffrn_reflns_limit_l_min -28
_diffrn_reflns_number 20068
_diffrn_reflns_theta_full 31.22
_diffrn_reflns_theta_max 31.22
_diffrn_reflns_theta_min 3.21
_exptl_absorpt_coefficient_mu 0.152
_exptl_absorpt_correction_T_max 0.99
_exptl_absorpt_correction_T_min 0.77
_exptl_absorpt_correction_type multi-scan
_exptl_absorpt_process_details 'SADABS V2012/1 (Bruker AXS Inc.)'
_exptl_crystal_colour colourless
_exptl_crystal_density_diffrn 1.314
_exptl_crystal_density_method 'not measured'
_exptl_crystal_description needle
_exptl_crystal_F_000 504
_exptl_crystal_size_max 0.420
_exptl_crystal_size_mid 0.100
_exptl_crystal_size_min 0.080
_refine_diff_density_max 0.480
_refine_diff_density_min -0.477
_refine_ls_abs_structure_details
;
Flack x determined using 1521 quotients [(I+)-(I-)]/[(I+)+(I-)]
(Parsons and Flack (2004), Acta Cryst. A60, s61).
;
_refine_ls_abs_structure_Flack 0.07(10)
_refine_ls_extinction_method none
_refine_ls_goodness_of_fit_ref 0.990
_refine_ls_hydrogen_treatment constr
_refine_ls_matrix_type full
_refine_ls_number_parameters 309
_refine_ls_number_reflns 7734
_refine_ls_number_restraints 1
_refine_ls_restrained_S_all 0.990
_refine_ls_R_factor_all 0.1106
_refine_ls_R_factor_gt 0.0648
_refine_ls_shift/su_max 0.000
_refine_ls_shift/su_mean 0.000
_refine_ls_structure_factor_coef Fsqd
_refine_ls_weighting_details 'w=1/[\s^2^(Fo^2^)+(0.0327P)^2^] where P=(Fo^2^+2Fc^2^)/3'
_refine_ls_weighting_scheme calc
_refine_ls_wR_factor_gt 0.1045
_refine_ls_wR_factor_ref 0.1236
_reflns_number_gt 5156
_reflns_number_total 7734
_reflns_threshold_expression 'I > 2\s(I)'
_cod_data_source_file c4dt02673j2.cif
_cod_data_source_block I
_cod_depositor_comments 'Adding full bibliography for 7033206--7033209.cif.'
_cod_database_code 7033208

loop_
_space_group_symop_operation_xyz
'x, y, z'
'-x, y+1/2, -z'

loop_
_atom_site_type_symbol
_atom_site_label
_atom_site_fract_x
_atom_site_fract_y
_atom_site_fract_z
_atom_site_U_iso_or_equiv
_atom_site_adp_type
_atom_site_calc_flag
_atom_site_refinement_flags_adp
_atom_site_refinement_flags_posn
_atom_site_occupancy
C C1 1.3449(4) 1.3698(6) 0.3343(2) 0.0192(8) Uani d . . 1
H H1 1.2999 1.4903 0.3071 0.023 Uiso calc U R 1
C C2 1.4739(4) 1.3954(7) 0.3648(2) 0.0238(9) Uani d . . 1
H H2 1.5174 1.53 0.3572 0.029 Uiso calc U R 1
C C3 1.5388(4) 1.2229(7) 0.4066(2) 0.0240(9) Uani d . . 1
H H3 1.6266 1.241 0.4288 0.029 Uiso calc U R 1
C C4 1.4758(4) 1.0247(6) 0.41587(19) 0.0210(9) Uani d . . 1
H H4 1.5206 0.9064 0.4443 0.025 Uiso calc U R 1
C C5 1.3484(4) 0.9981(6) 0.38408(18) 0.0171(8) Uani d . . 1
H H5 1.3063 0.8604 0.3903 0.021 Uiso calc U R 1
C C6 1.2800(3) 1.1708(6) 0.34277(18) 0.0137(7) Uani d . . 1
C C7 1.1433(4) 1.1524(6) 0.30883(18) 0.0138(7) Uani d . . 1
H H7 1.0986 1.2909 0.2961 0.017 Uiso calc U R 1
C C8 1.0757(3) 0.9628(6) 0.29410(17) 0.0142(7) Uani d . . 1
H H8 1.1162 0.8227 0.3097 0.017 Uiso calc U R 1
C C9 0.9389(3) 0.9580(6) 0.25412(17) 0.0119(7) Uani d . . 1
H H9 0.8996 1.112 0.2539 0.014 Uiso calc U R 1
C C10 0.9331(3) 0.8777(6) 0.17771(17) 0.0134(7) Uani d . . 1
H H10 0.9516 0.7112 0.1788 0.016 Uiso calc U R 1
C C11 0.8046(4) 0.9181(6) 0.12712(18) 0.0146(7) Uani d . . 1
C C12 0.6608(4) 0.7583(8) 0.02827(18) 0.0242(8) Uani d . . 1
H H12A 0.6565 0.895 -0.0017 0.029 Uiso calc U R 1
H H12B 0.5891 0.7634 0.0522 0.029 Uiso calc U R 1
C C13 0.6532(4) 0.5463(7) -0.0156(2) 0.0320(11) Uani d . . 1
H H13A 0.7254 0.5425 -0.0384 0.048 Uiso calc U R 1
H H13B 0.5728 0.5459 -0.0515 0.048 Uiso calc U R 1
H H13C 0.6566 0.4126 0.0146 0.048 Uiso calc U R 1
C C14 1.0365(4) 1.0003(6) 0.14962(18) 0.0146(8) Uani d . . 1
C C15 1.1221(4) 1.3618(6) 0.1318(2) 0.0190(8) Uani d . . 1
H H15A 1.2021 1.2726 0.1393 0.023 Uiso calc U R 1
H H15B 1.1384 1.4986 0.1619 0.023 Uiso calc U R 1
C C16 1.0802(4) 1.4304(7) 0.0558(2) 0.0283(10) Uani d . . 1
H H16A 1.0738 1.2952 0.0259 0.042 Uiso calc U R 1
H H16B 1.1429 1.5357 0.0442 0.042 Uiso calc U R 1
H H16C 0.9966 1.505 0.0477 0.042 Uiso calc U R 1
C C17 0.8490(3) 0.8610(6) 0.38147(18) 0.0132(7) Uani d . . 1
C C18 0.8003(3) 0.7116(6) 0.42400(17) 0.0151(8) Uani d . . 1
H H18 0.77 0.5667 0.4063 0.018 Uiso calc U R 1
C C19 0.7955(4) 0.7714(7) 0.49151(18) 0.0198(8) Uani d . . 1
H H19 0.762 0.6682 0.52 0.024 Uiso calc U R 1
C C20 0.8398(4) 0.9828(7) 0.51765(19) 0.0189(8) Uani d . . 1
H H20 0.8382 1.0231 0.5645 0.023 Uiso calc U R 1
C C21 0.8863(4) 1.1351(6) 0.47577(18) 0.0170(8) Uani d . . 1
H H21 0.9152 1.2805 0.4936 0.02 Uiso calc U R 1
C C22 0.8908(3) 1.0754(6) 0.40739(18) 0.0142(7) Uani d . . 1
H H22 0.9221 1.1805 0.3785 0.017 Uiso calc U R 1
C C23 0.6889(3) 0.7396(7) 0.24895(16) 0.0130(7) Uani d . . 1
C C24 0.6458(4) 0.5497(6) 0.20781(18) 0.0179(8) Uani d . . 1
H H24 0.7037 0.4311 0.204 0.022 Uiso calc U R 1
C C25 0.5183(4) 0.5332(7) 0.1723(2) 0.0251(9) Uani d . . 1
H H25 0.4893 0.4041 0.144 0.03 Uiso calc U R 1
C C26 0.4338(4) 0.7040(7) 0.1783(2) 0.0251(9) Uani d . . 1
H H26 0.3466 0.6919 0.1541 0.03 Uiso calc U R 1
C C27 0.4753(4) 0.8921(7) 0.2191(2) 0.0229(9) Uani d . . 1
H H27 0.4165 1.0092 0.2228 0.028 Uiso calc U R 1
C C28 0.6023(3) 0.9116(6) 0.25465(18) 0.0173(8) Uani d . . 1
H H28 0.6303 1.0414 0.2828 0.021 Uiso calc U R 1
O O1 0.7340(3) 1.0755(4) 0.12799(13) 0.0201(6) Uani d . . 1
O O2 0.7825(2) 0.7501(5) 0.07970(12) 0.0192(5) Uani d . . 1
O O3 1.1222(3) 0.9054(5) 0.13114(15) 0.0257(7) Uani d . . 1
O O4 1.0209(2) 1.2247(4) 0.15027(13) 0.0190(6) Uani d . . 1
O O5 0.9156(2) 0.5237(4) 0.29903(12) 0.0166(6) Uani d . . 1
P P1 0.85327(9) 0.75129(15) 0.29610(5) 0.01201(19) Uani d . . 1

loop_
_atom_site_aniso_label
_atom_site_aniso_U_11
_atom_site_aniso_U_22
_atom_site_aniso_U_33
_atom_site_aniso_U_12
_atom_site_aniso_U_13
_atom_site_aniso_U_23
C1 0.019(2) 0.0178(18) 0.020(2) 0.0018(17) 0.0034(17) -0.0010(16)
C2 0.018(2) 0.0210(19) 0.033(2) -0.0050(18) 0.0077(19) -0.0030(18)
C3 0.0116(19) 0.031(2) 0.029(2) 0.0019(19) 0.0037(16) -0.0046(19)
C4 0.019(2) 0.024(2) 0.020(2) 0.0049(18) 0.0059(18) 0.0003(17)
C5 0.016(2) 0.0188(18) 0.0176(19) -0.0010(16) 0.0072(16) -0.0037(15)
C6 0.0103(18) 0.0173(17) 0.0147(17) -0.0006(14) 0.0054(15) -0.0034(14)
C7 0.0130(19) 0.0154(16) 0.0147(17) 0.0027(14) 0.0067(16) -0.0010(14)
C8 0.0153(19) 0.0163(17) 0.0124(17) 0.0032(15) 0.0059(15) 0.0008(14)
C9 0.0109(18) 0.0104(16) 0.0146(18) 0.0020(14) 0.0034(15) -0.0015(13)
C10 0.0158(19) 0.0111(15) 0.0147(18) -0.0009(15) 0.0064(15) 0.0002(14)
C11 0.018(2) 0.0155(17) 0.0120(18) -0.0009(16) 0.0072(15) 0.0020(14)
C12 0.019(2) 0.036(2) 0.0143(17) -0.003(2) -0.0022(15) -0.002(2)
C13 0.036(3) 0.034(2) 0.025(2) -0.013(2) 0.004(2) -0.0094(19)
C14 0.019(2) 0.0124(16) 0.0126(17) -0.0003(15) 0.0049(16) 0.0004(14)
C15 0.022(2) 0.0133(17) 0.025(2) -0.0031(16) 0.0112(18) 0.0015(15)
C16 0.038(3) 0.023(2) 0.025(2) -0.007(2) 0.012(2) 0.0011(18)
C17 0.0100(18) 0.0165(17) 0.0122(17) -0.0001(15) 0.0009(14) 0.0023(14)
C18 0.0143(18) 0.0154(18) 0.0154(17) -0.0012(15) 0.0029(15) 0.0014(14)
C19 0.0191(19) 0.023(2) 0.0191(18) 0.0013(18) 0.0073(16) 0.0074(18)
C20 0.020(2) 0.027(2) 0.0107(18) 0.0026(17) 0.0044(16) -0.0001(16)
C21 0.016(2) 0.0160(16) 0.0178(18) 0.0021(15) 0.0011(16) -0.0012(16)
C22 0.0108(18) 0.0154(17) 0.0165(18) 0.0010(15) 0.0033(15) 0.0033(14)
C23 0.0109(16) 0.0158(16) 0.0126(16) 0.0014(17) 0.0034(13) 0.0020(16)
C24 0.019(2) 0.0179(18) 0.0163(19) -0.0009(17) 0.0032(16) 0.0016(15)
C25 0.024(2) 0.026(2) 0.023(2) -0.0110(19) -0.0001(18) -0.0023(18)
C26 0.015(2) 0.035(2) 0.023(2) -0.0041(19) -0.0013(17) 0.0074(18)
C27 0.016(2) 0.032(2) 0.022(2) 0.0052(19) 0.0059(17) 0.0081(18)
C28 0.016(2) 0.0209(19) 0.0143(18) 0.0024(17) 0.0031(16) 0.0002(15)
O1 0.0202(15) 0.0173(13) 0.0214(14) 0.0052(12) 0.0020(12) 0.0003(11)
O2 0.0181(14) 0.0237(13) 0.0154(12) -0.0025(14) 0.0028(10) -0.0066(13)
O3 0.0250(16) 0.0172(13) 0.0414(19) 0.0012(12) 0.0209(14) -0.0038(12)
O4 0.0225(14) 0.0115(12) 0.0260(14) 0.0007(12) 0.0119(12) 0.0018(11)
O5 0.0179(14) 0.0128(12) 0.0202(14) 0.0047(11) 0.0067(12) 0.0032(11)
P1 0.0124(4) 0.0109(4) 0.0129(4) 0.0006(4) 0.0032(3) 0.0012(4)

loop_
_atom_type_symbol
_atom_type_description
_atom_type_scat_dispersion_real
_atom_type_scat_dispersion_imag
_atom_type_scat_source
C C 0.0033 0.0016 'International Tables Vol C Tables 4.2.6.8 and 6.1.1.4'
H H 0.0000 0.0000 'International Tables Vol C Tables 4.2.6.8 and 6.1.1.4'
O O 0.0106 0.0060 'International Tables Vol C Tables 4.2.6.8 and 6.1.1.4'
P P 0.1023 0.0942 'International Tables Vol C Tables 4.2.6.8 and 6.1.1.4'

loop_
_geom_angle_atom_site_label_1
_geom_angle_atom_site_label_2
_geom_angle_atom_site_label_3
_geom_angle
C2 C1 C6 121.3(4)
C2 C1 H1 119.4
C6 C1 H1 119.4
C1 C2 C3 119.5(4)
C1 C2 H2 120.3
C3 C2 H2 120.3
C4 C3 C2 120.0(4)
C4 C3 H3 120.0
C2 C3 H3 120.0
C5 C4 C3 120.2(4)
C5 C4 H4 119.9
C3 C4 H4 119.9
C4 C5 C6 121.0(4)
C4 C5 H5 119.5
C6 C5 H5 119.5
C1 C6 C5 118.0(3)
C1 C6 C7 119.0(3)
C5 C6 C7 123.0(3)
C8 C7 C6 126.9(3)
C8 C7 H7 116.6
C6 C7 H7 116.6
C7 C8 C9 123.5(3)
C7 C8 H8 118.3
C9 C8 H8 118.3
C8 C9 C10 108.9(3)
C8 C9 P1 108.3(2)
C10 C9 P1 108.4(2)
C8 C9 H9 110.4
C10 C9 H9 110.4
P1 C9 H9 110.4
C11 C10 C14 108.6(3)
C11 C10 C9 114.0(3)
C14 C10 C9 109.3(3)
C11 C10 H10 108.3
C14 C10 H10 108.3
C9 C10 H10 108.3
O1 C11 O2 124.6(3)
O1 C11 C10 126.4(3)
O2 C11 C10 108.9(3)
O2 C12 C13 106.7(3)
O2 C12 H12A 110.4
C13 C12 H12A 110.4
O2 C12 H12B 110.4
C13 C12 H12B 110.4
H12A C12 H12B 108.6
C12 C13 H13A 109.5
C12 C13 H13B 109.5
H13A C13 H13B 109.5
C12 C13 H13C 109.5
H13A C13 H13C 109.5
H13B C13 H13C 109.5
O3 C14 O4 124.8(3)
O3 C14 C10 124.0(3)
O4 C14 C10 111.1(3)
O4 C15 C16 108.8(3)
O4 C15 H15A 109.9
C16 C15 H15A 109.9
O4 C15 H15B 109.9
C16 C15 H15B 109.9
H15A C15 H15B 108.3
C15 C16 H16A 109.5
C15 C16 H16B 109.5
H16A C16 H16B 109.5
C15 C16 H16C 109.5
H16A C16 H16C 109.5
H16B C16 H16C 109.5
C18 C17 C22 119.2(3)
C18 C17 P1 114.9(3)
C22 C17 P1 125.9(3)
C19 C18 C17 120.8(3)
C19 C18 H18 119.6
C17 C18 H18 119.6
C18 C19 C20 119.8(3)
C18 C19 H19 120.1
C20 C19 H19 120.1
C21 C20 C19 120.2(3)
C21 C20 H20 119.9
C19 C20 H20 119.9
C20 C21 C22 120.1(4)
C20 C21 H21 119.9
C22 C21 H21 119.9
C21 C22 C17 119.8(3)
C21 C22 H22 120.1
C17 C22 H22 120.1
C24 C23 C28 119.2(3)
C24 C23 P1 119.0(3)
C28 C23 P1 121.7(3)
C25 C24 C23 120.2(4)
C25 C24 H24 119.9
C23 C24 H24 119.9
C26 C25 C24 120.0(4)
C26 C25 H25 120.0
C24 C25 H25 120.0
C25 C26 C27 120.3(4)
C25 C26 H26 119.8
C27 C26 H26 119.8
C26 C27 C28 120.4(4)
C26 C27 H27 119.8
C28 C27 H27 119.8
C27 C28 C23 119.8(4)
C27 C28 H28 120.1
C23 C28 H28 120.1
C11 O2 C12 116.2(3)
C14 O4 C15 116.2(3)
O5 P1 C23 111.40(17)
O5 P1 C17 113.18(15)
C23 P1 C17 104.91(16)
O5 P1 C9 110.24(15)
C23 P1 C9 109.43(16)
C17 P1 C9 107.47(16)

loop_
_geom_bond_atom_site_label_1
_geom_bond_atom_site_label_2
_geom_bond_distance
C1 C2 1.385(5)
C1 C6 1.393(5)
C1 H1 0.95
C2 C3 1.386(6)
C2 H2 0.95
C3 C4 1.382(5)
C3 H3 0.95
C4 C5 1.376(5)
C4 H4 0.95
C5 C6 1.398(5)
C5 H5 0.95
C6 C7 1.470(5)
C7 C8 1.327(5)
C7 H7 0.95
C8 C9 1.498(5)
C8 H8 0.95
C9 C10 1.554(4)
C9 P1 1.831(3)
C9 H9 1.0
C10 C11 1.520(5)
C10 C14 1.530(5)
C10 H10 1.0
C11 O1 1.201(4)
C11 O2 1.339(4)
C12 O2 1.455(4)
C12 C13 1.506(6)
C12 H12A 0.99
C12 H12B 0.99
C13 H13A 0.98
C13 H13B 0.98
C13 H13C 0.98
C14 O3 1.202(4)
C14 O4 1.332(4)
C15 O4 1.466(4)
C15 C16 1.505(5)
C15 H15A 0.99
C15 H15B 0.99
C16 H16A 0.98
C16 H16B 0.98
C16 H16C 0.98
C17 C18 1.393(5)
C17 C22 1.396(5)
C17 P1 1.800(4)
C18 C19 1.379(5)
C18 H18 0.95
C19 C20 1.387(5)
C19 H19 0.95
C20 C21 1.384(5)
C20 H20 0.95
C21 C22 1.394(5)
C21 H21 0.95
C22 H22 0.95
C23 C24 1.393(5)
C23 C28 1.398(5)
C23 P1 1.795(3)
C24 C25 1.389(5)
C24 H24 0.95
C25 C26 1.378(5)
C25 H25 0.95
C26 C27 1.378(6)
C26 H26 0.95
C27 C28 1.387(5)
C27 H27 0.95
C28 H28 0.95
O5 P1 1.494(2)
